data_4514682
loop_
_publ_author_name
'Feng, Wenhui'
'Wang, Tianyang'
'Liu, Dongzhi'
'Wang, Xiaotai'
'Dang, Yanfeng'

_publ_section_title
;
 Mechanism of the Palladium-Catalyzed C(sp3)--H Arylation of Aliphatic
 Amines: Unraveling the Crucial Role of Silver(I) Additives
;
_journal_issue 8
_journal_name_full 'ACS Catalysis'
_journal_page_first 6672
_journal_paper_doi 10.1021/acscatal.9b01412
_journal_volume 9
_journal_year 2019
_chemical_formula_moiety 'C14 H24 N2 O4 Pd'
_chemical_formula_sum 'C14 H24 N2 O4 Pd'
_chemical_formula_weight 390.75
_space_group_crystal_system monoclinic
_space_group_IT_number 14
_space_group_name_Hall '-P 2ybc'
_space_group_name_H-M_alt 'P 1 21/c 1'
_symmetry_space_group_name_Hall '-P 2ybc'
_symmetry_space_group_name_H-M 'P 1 21/c 1'
_atom_sites_solution_hydrogens geom
_atom_sites_solution_primary dual
_audit_creation_date 2018-09-18
_audit_creation_method
;
Olex2 1.2
(compiled 2018.05.29 svn.r3508 for OlexSys, GUI svn.r5506)
;
_cell_angle_alpha 90
_cell_angle_beta 97.201(4)
_cell_angle_gamma 90
_cell_formula_units_Z 2
_cell_length_a 9.3121(4)
_cell_length_b 10.7025(5)
_cell_length_c 8.4772(4)
_cell_measurement_reflns_used 2946
_cell_measurement_temperature 293(2)
_cell_measurement_theta_max 73.1140
_cell_measurement_theta_min 4.7820
_cell_volume 838.20(7)
_computing_cell_refinement 'CrysAlisPro 1.171.39.46e (Rigaku OD, 2018)'
_computing_data_collection 'CrysAlisPro 1.171.39.46e (Rigaku OD, 2018)'
_computing_data_reduction 'CrysAlisPro 1.171.39.46e (Rigaku OD, 2018)'
_computing_molecular_graphics 'Olex2 (Dolomanov et al., 2009)'
_computing_publication_material 'Olex2 (Dolomanov et al., 2009)'
_computing_structure_refinement 'ShelXL (Sheldrick, 2015)'
_computing_structure_solution 'ShelXT (Sheldrick, 2015)'
_diffrn_ambient_temperature 293(2)
_diffrn_detector 'CCD plate'
_diffrn_detector_area_resol_mean 5.1975
_diffrn_detector_type AtlasS2
_diffrn_measured_fraction_theta_full 1.000
_diffrn_measured_fraction_theta_max 1.000
_diffrn_measurement_details
;
List of Runs (angles in degrees, time in seconds):

  # Type    Start    End  Width  t~exp~   \w     \q     \k     \f   Frames
--------------------------------------------------------------------------
  1  \w    -89.00 -57.00   1.00    2.00    --  -41.12 125.00-180.00   32
  2  \w   -110.00 -19.00   1.00    2.00    --  -41.12 -57.00 -30.00   91
  3  \w    -65.00  29.00   1.00    2.00    --  -41.12  57.00 120.00   94
  4  \w    -29.00  65.00   1.00    2.00    --   41.12 -37.00-180.00   94
  5  \w     40.00 126.00   1.00    2.00    --  105.32 -61.00  60.00   86
  6  \w     57.00 105.00   1.00    2.00    --  105.32 -94.00  30.00   48
  7  \w     40.00 103.00   1.00    2.00    --  105.32 -30.00 -30.00   63
  8  \w     79.00 178.00   1.00    2.00    --  105.32  30.00-180.00   99
  9  \w     91.00 118.00   1.00    2.00    --  105.32 -30.00 150.00   27
 10  \w     33.00 112.00   1.00    2.00    --  105.32-125.00 -30.00   79
 11  \w    110.00 173.00   1.00    2.00    --  105.32 125.00 120.00   63
 12  \w     29.00  62.00   1.00    2.00    --  105.32 -30.00 150.00   33
 13  \w     80.00 178.00   1.00    2.00    --  105.32  30.00 -90.00   98
 14  \w     90.00 116.00   1.00    2.00    --  105.32-125.00-150.00   26
 15  \w     97.00 157.00   1.00    2.00    --  105.32 125.00  90.00   60
 16  \w     74.00 138.00   1.00    2.00    --  105.32 -77.00 120.00   64
;
_diffrn_measurement_device 'four-circle diffractometer'
_diffrn_measurement_device_type 'SuperNova, Dual, Cu at home/near, AtlasS2'
_diffrn_measurement_method '\w scans'
_diffrn_orient_matrix_type 'CrysAlisPro convention (1999,Acta A55,543-557)'
_diffrn_orient_matrix_UB_11 0.0644718000
_diffrn_orient_matrix_UB_12 -0.1228583000
_diffrn_orient_matrix_UB_13 0.0729554000
_diffrn_orient_matrix_UB_21 -0.1537471000
_diffrn_orient_matrix_UB_22 -0.0516851000
_diffrn_orient_matrix_UB_23 0.0048627000
_diffrn_orient_matrix_UB_31 0.0006447000
_diffrn_orient_matrix_UB_32 -0.0547251000
_diffrn_orient_matrix_UB_33 -0.1678122000
_diffrn_radiation_monochromator mirror
_diffrn_radiation_probe x-ray
_diffrn_radiation_type CuK\a
_diffrn_radiation_wavelength 1.54184
_diffrn_reflns_av_R_equivalents 0.0496
_diffrn_reflns_av_unetI/netI 0.0351
_diffrn_reflns_Laue_measured_fraction_full 1.000
_diffrn_reflns_Laue_measured_fraction_max 1.000
_diffrn_reflns_limit_h_max 11
_diffrn_reflns_limit_h_min -11
_diffrn_reflns_limit_k_max 11
_diffrn_reflns_limit_k_min -12
_diffrn_reflns_limit_l_max 8
_diffrn_reflns_limit_l_min -10
_diffrn_reflns_number 4653
_diffrn_reflns_point_group_measured_fraction_full 1.000
_diffrn_reflns_point_group_measured_fraction_max 1.000
_diffrn_reflns_theta_full 67.048
_diffrn_reflns_theta_max 67.048
_diffrn_reflns_theta_min 4.787
_diffrn_source 'micro-focus sealed X-ray tube'
_diffrn_source_type 'SuperNova (Cu) X-ray Source'
_exptl_absorpt_coefficient_mu 9.076
_exptl_absorpt_correction_T_max 1.00000
_exptl_absorpt_correction_T_min 0.18971
_exptl_absorpt_correction_type multi-scan
_exptl_absorpt_process_details
;
CrysAlisPro 1.171.39.46e (Rigaku Oxford Diffraction, 2018)
Empirical absorption correction using spherical harmonics,
 implemented in SCALE3 ABSPACK scaling algorithm.
;
_exptl_crystal_colour 'clear yellow'
_exptl_crystal_colour_lustre clear
_exptl_crystal_colour_primary yellow
_exptl_crystal_density_diffrn 1.548
_exptl_crystal_description block
_exptl_crystal_F_000 400
_refine_diff_density_max 3.152
_refine_diff_density_min -1.218
_refine_diff_density_rms 0.177
_refine_ls_extinction_method none
_refine_ls_goodness_of_fit_ref 1.106
_refine_ls_hydrogen_treatment constr
_refine_ls_matrix_type full
_refine_ls_number_parameters 100
_refine_ls_number_reflns 1488
_refine_ls_number_restraints 0
_refine_ls_restrained_S_all 1.106
_refine_ls_R_factor_all 0.0591
_refine_ls_R_factor_gt 0.0576
_refine_ls_shift/su_max 0.001
_refine_ls_shift/su_mean 0.000
_refine_ls_structure_factor_coef Fsqd
_refine_ls_weighting_details 'w=1/[\s^2^(Fo^2^)+(0.1226P)^2^+0.2647P] where P=(Fo^2^+2Fc^2^)/3'
_refine_ls_weighting_scheme calc
_refine_ls_wR_factor_gt 0.1638
_refine_ls_wR_factor_ref 0.1680
_reflns_Friedel_coverage 0.000
_reflns_number_gt 1366
_reflns_number_total 1488
_reflns_threshold_expression 'I > 2\s(I)'
_cod_data_source_file cs9b01412_si_002.cif
_cod_data_source_block hanjiangli
_cod_database_code 4514682
_shelx_shelxl_version_number 2018/3
_chemical_oxdiff_formula 'Pd1 C14 O4 N2 H24'
_shelx_space_group_comment
;
The symmetry employed for this shelxl refinement is uniquely defined
by the following loop, which should always be used as a source of
symmetry information in preference to the above space-group names.
They are only intended as comments.
;
_reflns_odcompleteness_completeness 100.00
_reflns_odcompleteness_iscentric 1
_reflns_odcompleteness_theta 66.97
_olex2_refinement_description
;
1. Fixed Uiso
 At 1.2 times of:
  All C(H) groups, All C(H,H) groups
 At 1.5 times of:
  All C(H,H,H) groups
2.a Secondary CH2 refined with riding coordinates:
 C00A(H00G,H00H)
2.b Aromatic/amide H refined with riding coordinates:
 C005(H005)
2.c Idealised Me refined as rotating group:
 C008(H00A,H00B,H00C), C009(H00D,H00E,H00F), C00B(H00I,H00J,H00K)
;
_olex2_submission_special_instructions 'No special instructions were received'
_oxdiff_exptl_absorpt_empirical_details
;
Empirical correction (ABSPACK) includes:
- Absorption correction using spherical harmonics
- Frame scaling
;
_oxdiff_exptl_absorpt_empirical_full_max 6.473
_oxdiff_exptl_absorpt_empirical_full_min 0.497

loop_
_space_group_symop_operation_xyz
'x, y, z'
'-x, y+1/2, -z+1/2'
'-x, -y, -z'
'x, -y-1/2, z-1/2'

loop_
_atom_site_label
_atom_site_type_symbol
_atom_site_fract_x
_atom_site_fract_y
_atom_site_fract_z
_atom_site_U_iso_or_equiv
_atom_site_adp_type
_atom_site_occupancy
_atom_site_site_symmetry_order
_atom_site_calc_flag
_atom_site_refinement_flags_posn
_atom_site_refinement_flags_adp
_atom_site_refinement_flags_occupancy
Pd01 Pd 0.500000 0.500000 0.500000 0.0284(3) Uani 1 2 d S T P
O002 O 0.3683(7) 0.50118(18) 0.6694(7) 0.0402(13) Uani 1 1 d . . .
N003 N 0.3106(3) 0.5444(3) 0.3616(3) 0.0322(7) Uani 1 1 d . . .
O004 O 0.1370(6) 0.5293(5) 0.6991(7) 0.0675(11) Uani 1 1 d . . .
C005 C 0.2037(4) 0.5455(5) 0.4416(4) 0.0414(9) Uani 1 1 d . . .
H005 H 0.110052 0.559817 0.392776 0.050 Uiso 1 1 calc R . .
C006 C 0.2910(4) 0.5664(3) 0.1853(5) 0.0350(8) Uani 1 1 d . . .
C007 C 0.2343(7) 0.5229(5) 0.6183(8) 0.0404(12) Uani 1 1 d . . .
C008 C 0.1385(4) 0.6077(4) 0.1242(5) 0.0479(10) Uani 1 1 d . . .
H00A H 0.071051 0.544480 0.147460 0.072 Uiso 1 1 calc GR . .
H00B H 0.130523 0.620367 0.011363 0.072 Uiso 1 1 calc GR . .
H00C H 0.117168 0.684423 0.175194 0.072 Uiso 1 1 calc GR . .
C009 C 0.3962(4) 0.6708(4) 0.1555(5) 0.0486(10) Uani 1 1 d . . .
H00D H 0.372834 0.744820 0.211062 0.073 Uiso 1 1 calc GR . .
H00E H 0.388530 0.687973 0.043650 0.073 Uiso 1 1 calc GR . .
H00F H 0.493260 0.645292 0.193228 0.073 Uiso 1 1 calc GR . .
C00A C 0.3306(5) 0.4439(4) 0.1055(5) 0.0492(11) Uani 1 1 d . . .
H00G H 0.324077 0.457986 -0.008206 0.059 Uiso 1 1 calc R . .
H00H H 0.430599 0.423913 0.143240 0.059 Uiso 1 1 calc R . .
C00B C 0.2381(6) 0.3318(5) 0.1338(7) 0.0732(15) Uani 1 1 d . . .
H00I H 0.271096 0.260400 0.080147 0.110 Uiso 1 1 calc GR . .
H00J H 0.139035 0.348914 0.093536 0.110 Uiso 1 1 calc GR . .
H00K H 0.245387 0.315147 0.245829 0.110 Uiso 1 1 calc GR . .

loop_
_atom_site_aniso_label
_atom_site_aniso_U_11
_atom_site_aniso_U_22
_atom_site_aniso_U_33
_atom_site_aniso_U_23
_atom_site_aniso_U_13
_atom_site_aniso_U_12
Pd01 0.0213(4) 0.0395(5) 0.0238(4) 0.00095(9) 0.0004(3) -0.00169(9)
O002 0.027(3) 0.061(4) 0.033(3) 0.0014(8) 0.004(2) -0.0014(7)
N003 0.0247(15) 0.044(2) 0.0271(16) 0.0002(13) 0.0005(12) -0.0024(13)
O004 0.034(2) 0.131(3) 0.038(2) 0.003(3) 0.0081(17) -0.002(3)
C005 0.0231(19) 0.067(3) 0.033(2) 0.0012(19) -0.0017(15) -0.0012(19)
C006 0.0293(18) 0.051(2) 0.0234(18) 0.0061(15) 0.0001(14) 0.0000(14)
C007 0.027(3) 0.065(2) 0.031(3) -0.003(2) 0.009(2) -0.006(2)
C008 0.037(2) 0.071(3) 0.034(2) 0.0075(18) -0.0015(15) 0.0030(19)
C009 0.038(2) 0.065(2) 0.043(2) 0.0175(18) 0.0061(16) -0.0035(16)
C00A 0.056(3) 0.059(3) 0.031(2) -0.0048(19) -0.002(2) 0.008(2)
C00B 0.069(3) 0.058(3) 0.086(4) -0.009(3) -0.015(3) -0.004(2)

loop_
_atom_type_symbol
_atom_type_description
_atom_type_scat_dispersion_real
_atom_type_scat_dispersion_imag
_atom_type_scat_source
C C 0.0181 0.0091 'International Tables Vol C Tables 4.2.6.8 and 6.1.1.4'
H H 0.0000 0.0000 'International Tables Vol C Tables 4.2.6.8 and 6.1.1.4'
N N 0.0311 0.0180 'International Tables Vol C Tables 4.2.6.8 and 6.1.1.4'
O O 0.0492 0.0322 'International Tables Vol C Tables 4.2.6.8 and 6.1.1.4'
Pd Pd 0.1215 3.9337 'International Tables Vol C Tables 4.2.6.8 and 6.1.1.4'

loop_
_geom_angle_atom_site_label_1
_geom_angle_atom_site_label_2
_geom_angle_atom_site_label_3
_geom_angle
_geom_angle_site_symmetry_1
_geom_angle_site_symmetry_3
O002 Pd01 O002 180.0 . 3_666
O002 Pd01 N003 98.71(19) 3_666 .
O002 Pd01 N003 98.71(19) . 3_666
O002 Pd01 N003 81.29(19) . .
O002 Pd01 N003 81.29(19) 3_666 3_666
N003 Pd01 N003 180.0 . 3_666
C007 O002 Pd01 114.4(5) . .
C005 N003 Pd01 111.8(2) . .
C005 N003 C006 121.5(3) . .
C006 N003 Pd01 126.5(2) . .
N003 C005 C007 117.7(4) . .
N003 C006 C008 112.2(3) . .
N003 C006 C009 106.2(3) . .
N003 C006 C00A 107.3(3) . .
C008 C006 C009 108.9(3) . .
C008 C006 C00A 111.3(3) . .
C009 C006 C00A 110.9(4) . .
O002 C007 C005 114.6(5) . .
O004 C007 O002 125.7(7) . .
O004 C007 C005 119.6(6) . .
C00B C00A C006 115.6(5) . .

loop_
_geom_bond_atom_site_label_1
_geom_bond_atom_site_label_2
_geom_bond_distance
_geom_bond_site_symmetry_2
Pd01 O002 2.002(6) .
Pd01 O002 2.002(6) 3_666
Pd01 N003 2.048(3) 3_666
Pd01 N003 2.048(3) .
O002 C007 1.290(10) .
N003 C005 1.272(5) .
N003 C006 1.502(5) .
O004 C007 1.204(9) .
C005 C007 1.509(8) .
C006 C008 1.516(5) .
C006 C009 1.528(5) .
C006 C00A 1.541(6) .
C00A C00B 1.513(7) .
